data_7114079
loop_
_publ_author_name
'Sato, Masaru'
'Watanabe, Masanobu'

_publ_section_title
;
 A facile structural rearrangement to unprecedented
 &#x00B5;2-\h6:\h6-bis(cyclopentadienylidene)ethene diruthenium complexes
 in the oxidation of 1,2-bis(ruthenocenyl)ethynesElectronic supplementary
 information (ESI) available: elemental analysis, 1H and 13C NMR, IR and
 Raman spectra. See http://www.rsc.org/suppdata/cc/b2/b202811p/
;
_journal_issue 15
_journal_name_full 'Chemical Communications'
_journal_page_first 1574
_journal_paper_doi 10.1039/b202811p
_journal_year 2002
_chemical_compound_source 'Local laboratory'
_chemical_formula_moiety 'C32 H38 B2 F8 Ru2 '
_chemical_formula_sum 'C32 H38 B2 F8 Ru2'
_chemical_formula_weight 798.402
_chemical_name_systematic
;
?
;
_space_group_IT_number 14
_symmetry_cell_setting monoclinic
_symmetry_space_group_name_Hall '-P 2ybc'
_symmetry_space_group_name_H-M 'P 1 21/c 1'
_atom_sites_solution_primary direct
_atom_sites_solution_secondary difmap
_audit_creation_method maXus
_cell_angle_alpha 90.00
_cell_angle_beta 103.179(2)
_cell_angle_gamma 90.00
_cell_formula_units_Z 2
_cell_length_a 7.8670(2)
_cell_length_b 15.1480(5)
_cell_length_c 14.0120(5)
_cell_measurement_temperature 298
_cell_volume 1625.82(9)
_computing_data_collection 'DIP Image plate'
_computing_data_reduction 'maXus (Mackay et al., 1999)'
_computing_structure_refinement 'SHELXL-97 (Sheldrick, 1997)'
_computing_structure_solution 'SIR92 (Altomare et al., 1994)'
_diffrn_measured_fraction_theta_full 0.904
_diffrn_measured_fraction_theta_max 0.904
_diffrn_measurement_device 'DIP Image plate'
_diffrn_radiation_source 'fine-focus sealed tube'
_diffrn_radiation_type ' MoK\a'
_diffrn_radiation_wavelength_id all
_diffrn_reflns_limit_h_max 9
_diffrn_reflns_limit_h_min -9
_diffrn_reflns_limit_k_max 19
_diffrn_reflns_limit_k_min 0
_diffrn_reflns_limit_l_max 17
_diffrn_reflns_limit_l_min 0
_diffrn_reflns_number 3332
_diffrn_reflns_theta_full 27.05
_diffrn_reflns_theta_max 27.05
_exptl_absorpt_coefficient_mu 1.00
_exptl_absorpt_correction_type Sortab
_exptl_crystal_colour Orange-red
_exptl_crystal_density_diffrn 1.631
_exptl_crystal_density_method 'not measured'
_exptl_crystal_description Cube
_refine_diff_density_max 0.722
_refine_diff_density_min -1.095
_refine_diff_density_rms 0.107
_refine_ls_extinction_method none
_refine_ls_goodness_of_fit_ref 0.917
_refine_ls_hydrogen_treatment refxyz
_refine_ls_matrix_type full
_refine_ls_number_parameters 211
_refine_ls_number_reflns 3216
_refine_ls_number_restraints 0
_refine_ls_restrained_S_all 0.917
_refine_ls_R_factor_all 0.0400
_refine_ls_R_factor_gt 0.0357
_refine_ls_shift/su_max 0.002
_refine_ls_shift/su_mean 0.000
_refine_ls_structure_factor_coef Fsqd
_refine_ls_weighting_details 'calc w=1/[\s^2^(Fo^2^)+ (0.1000P)^2^+0.0000P] where P=(Fo^2^+2Fc^2^)/3'
_refine_ls_weighting_scheme calc
_refine_ls_wR_factor_gt 0.1095
_refine_ls_wR_factor_ref 0.1134
_reflns_number_gt 2853
_reflns_number_total 3216
_reflns_threshold_expression >2sigma(I)
_cod_data_source_file b202811p.txt
_cod_data_source_block compound2
_cod_depositor_comments
;
The following automatic conversions were performed:

'_symmetry_cell_setting' value 'Monoclinic' changed to 'monoclinic'
according to
/usr/data/users/saulius/automatic-downloads/retrospective/RSC/lib/dictionaries/cif_core.dic
dictionary named 'cif_core.dic' version 2.4.2 from 2011-04-26.

Automatic conversion script
Id: cif_fix_values 2281 2013-09-26 08:29:07Z andrius 
;
_cod_original_sg_symbol_H-M 'P 21/c        '
_cod_original_formula_sum 'C32 H38 B2 F8 Ru2 '
_cod_database_code 7114079

loop_
_symmetry_equiv_pos_as_xyz
+X,+Y,+Z
-X,-Y,-Z
'-X,+Y+ 1/2,-Z+ 1/2'
'+X,-Y+ 1/2,+Z+ 1/2'

loop_
_atom_site_label
_atom_site_type_symbol
_atom_site_fract_x
_atom_site_fract_y
_atom_site_fract_z
_atom_site_U_iso_or_equiv
_atom_site_adp_type
_atom_site_occupancy
_atom_site_symmetry_multiplicity
_atom_site_calc_flag
_atom_site_refinement_flags
Ru1 Ru 0.38942(2) 0.023656(13) 0.798696(15) 0.03196(13) Uani 1 1 d .
F1 F 0.4093(8) -0.2544(3) 0.9052(4) 0.194(3) Uani 1 1 d .
F2A F 0.2495(12) -0.2400(4) 1.0185(5) 0.126(2) Uani 0.65 1 d P
F2B F 0.190(2) -0.2688(13) 0.9695(12) 0.149(5) Uiso 0.35 1 d P
F3A F 0.4725(14) -0.3359(12) 1.0321(11) 0.246(7) Uani 0.65 1 d P
F3B F 0.440(3) -0.2654(14) 1.0703(14) 0.165(6) Uiso 0.35 1 d P
F4A F 0.2373(15) -0.3552(8) 0.9376(7) 0.212(5) Uani 0.65 1 d P
F4B F 0.3662(15) -0.3759(6) 0.9794(7) 0.077(2) Uiso 0.35 1 d P
C1 C 0.5166(4) 0.0013(2) 0.9580(2) 0.0357(6) Uani 1 1 d .
C2 C 0.6264(4) -0.0079(2) 0.8925(2) 0.0382(7) Uani 1 1 d .
C3 C 0.6598(4) 0.0711(2) 0.8399(2) 0.0447(7) Uani 1 1 d .
C4 C 0.6302(5) 0.0476(3) 0.7408(3) 0.0560(9) Uani 1 1 d .
C5 C 0.5859(5) -0.0432(3) 0.7305(3) 0.0583(9) Uani 1 1 d .
C6 C 0.5868(4) -0.0795(2) 0.8223(2) 0.0461(7) Uani 1 1 d .
C7 C 0.1777(4) 0.0523(2) 0.6711(2) 0.0471(8) Uani 1 1 d .
C8 C 0.1334(5) -0.0251(2) 0.7200(3) 0.0446(9) Uani 1 1 d .
C9 C 0.1247(4) -0.0008(2) 0.8154(2) 0.0406(7) Uani 1 1 d .
C10 C 0.1614(4) 0.0935(2) 0.8266(2) 0.0428(7) Uani 1 1 d .
C11 C 0.1924(4) 0.1249(2) 0.7369(3) 0.0469(7) Uani 1 1 d .
C12 C 0.1973(5) 0.0576(4) 0.5674(3) 0.0693(11) Uani 1 1 d .
C13 C 0.1003(5) -0.1154(3) 0.6781(3) 0.0611(10) Uani 1 1 d .
C14 C 0.0751(4) -0.0601(2) 0.8891(2) 0.0458(7) Uani 1 1 d .
C15 C 0.1496(5) 0.1493(2) 0.9136(3) 0.0578(9) Uani 1 1 d .
C16 C 0.2270(6) 0.2179(3) 0.7122(3) 0.0699(11) Uani 1 1 d .
B1 B 0.3506(8) -0.2903(3) 0.9753(4) 0.0704(13) Uani 1 1 d .
H3 H 0.6938 0.1303 0.8600 0.054 Uiso 1 1 d R
H4 H 0.6375 0.0821 0.6844 0.067 Uiso 1 1 d R
H5 H 0.5396 -0.0708 0.6760 0.070 Uiso 1 1 d R
H6 H 0.5643 -0.1413 0.8285 0.055 Uiso 1 1 d R
H12A H 0.2296 0.0029 0.5393 0.083 Uiso 1 1 d R
H12B H 0.2865 0.0964 0.5618 0.083 Uiso 1 1 d R
H12C H 0.1055 0.0772 0.5275 0.083 Uiso 1 1 d R
H13A H 0.1668 -0.1207 0.6363 0.073 Uiso 1 1 d R
H13B H -0.0184 -0.1309 0.6772 0.073 Uiso 1 1 d R
H13C H 0.1453 -0.1716 0.7283 0.073 Uiso 1 1 d R
H14A H 0.1209 -0.1168 0.8855 0.055 Uiso 1 1 d R
H14B H -0.0464 -0.0687 0.8836 0.055 Uiso 1 1 d R
H14C H 0.1293 -0.0431 0.9534 0.055 Uiso 1 1 d R
H15A H 0.1487 0.1084 0.9653 0.069 Uiso 1 1 d R
H15B H 0.0401 0.1764 0.9028 0.069 Uiso 1 1 d R
H15C H 0.2331 0.1800 0.9286 0.069 Uiso 1 1 d R
H16A H 0.3105 0.2172 0.6781 0.084 Uiso 1 1 d R
H16B H 0.2662 0.2447 0.7641 0.084 Uiso 1 1 d R
H16C H 0.1284 0.2537 0.7165 0.084 Uiso 1 1 d R

loop_
_atom_site_aniso_label
_atom_site_aniso_U_11
_atom_site_aniso_U_22
_atom_site_aniso_U_33
_atom_site_aniso_U_23
_atom_site_aniso_U_13
_atom_site_aniso_U_12
Ru1 0.0295(2) 0.03392(17) 0.03235(17) 0.00240(7) 0.00676(12) 0.00022(7)
F1 0.318(7) 0.138(4) 0.179(5) 0.049(3) 0.169(5) -0.001(4)
F2A 0.199(7) 0.090(4) 0.109(4) -0.020(3) 0.076(5) 0.042(4)
F3A 0.154(8) 0.316(15) 0.268(12) 0.186(13) 0.046(8) 0.101(10)
F4A 0.212(8) 0.233(10) 0.224(9) -0.140(8) 0.118(8) -0.148(8)
C1 0.0279(14) 0.0427(13) 0.0368(14) 0.0016(12) 0.0078(12) 0.0027(12)
C2 0.0276(16) 0.0461(15) 0.0407(16) 0.0024(13) 0.0073(12) 0.0066(12)
C3 0.0271(14) 0.0516(18) 0.0560(18) 0.0075(15) 0.0106(13) -0.0015(12)
C4 0.0430(19) 0.079(3) 0.049(2) 0.018(2) 0.0182(15) 0.0011(18)
C5 0.054(2) 0.080(3) 0.0412(18) -0.0107(18) 0.0125(17) 0.0124(19)
C6 0.0427(16) 0.0454(17) 0.0505(17) -0.0043(14) 0.0115(14) 0.0130(13)
C7 0.0390(17) 0.0528(18) 0.0426(17) 0.0141(15) -0.0048(14) -0.0037(14)
C8 0.0362(18) 0.047(2) 0.0461(18) 0.0065(12) 0.0004(15) -0.0080(11)
C9 0.0285(15) 0.0421(14) 0.0477(18) 0.0045(15) 0.0018(13) -0.0007(12)
C10 0.0304(14) 0.0421(15) 0.0549(18) 0.0040(14) 0.0072(13) 0.0054(11)
C11 0.0351(15) 0.0420(16) 0.062(2) 0.0158(14) 0.0072(14) 0.0058(12)
C12 0.069(2) 0.092(3) 0.0414(18) 0.017(2) -0.0004(17) -0.016(2)
C13 0.067(2) 0.061(2) 0.0537(19) -0.0071(18) 0.0093(16) -0.0207(17)
C14 0.0308(15) 0.0581(19) 0.0514(17) 0.0092(15) 0.0155(13) -0.0024(13)
C15 0.0464(18) 0.0514(18) 0.079(2) -0.0026(18) 0.0214(17) 0.0091(14)
C16 0.073(3) 0.047(2) 0.094(3) 0.020(2) 0.028(2) 0.0067(17)
B1 0.093(4) 0.051(2) 0.074(3) -0.004(2) 0.033(3) 0.001(2)

loop_
_atom_type_symbol
_atom_type_description
_atom_type_scat_dispersion_real
_atom_type_scat_dispersion_imag
_atom_type_scat_source
C C 0.0033 0.0016 'International Tables Vol C Tables 4.2.6.8 and 6.1.1.4'
H H 0.0000 0.0000 'International Tables Vol C Tables 4.2.6.8 and 6.1.1.4'
B B 0.0013 0.0007 'International Tables Vol C Tables 4.2.6.8 and 6.1.1.4'
F F 0.0171 0.0103 'International Tables Vol C Tables 4.2.6.8 and 6.1.1.4'
Ru Ru -1.2594 0.8363 'International Tables Vol C Tables 4.2.6.8 and 6.1.1.4'

loop_
_diffrn_radiation_wavelength
0.71073

loop_
_geom_angle_atom_site_label_1
_geom_angle_atom_site_label_2
_geom_angle_atom_site_label_3
_geom_angle
_geom_angle_site_symmetry_1
C2 Ru1 C6 39.76(13) .
C2 Ru1 C9 129.42(13) .
C6 Ru1 C9 121.91(13) .
C2 Ru1 C7 165.32(14) .
C6 Ru1 C7 130.52(14) .
C9 Ru1 C7 63.52(12) .
C2 Ru1 C8 146.09(14) .
C6 Ru1 C8 112.13(12) .
C9 Ru1 C8 37.46(14) .
C7 Ru1 C8 38.35(13) .
C2 Ru1 C10 130.62(13) .
C6 Ru1 C10 154.74(13) .
C9 Ru1 C10 38.96(12) .
C7 Ru1 C10 63.25(13) .
C8 Ru1 C10 63.74(13) .
C2 Ru1 C3 39.85(13) .
C6 Ru1 C3 65.12(12) .
C9 Ru1 C3 156.92(13) .
C7 Ru1 C3 131.38(12) .
C8 Ru1 C3 165.26(15) .
C10 Ru1 C3 125.32(12) .
C2 Ru1 C11 148.77(13) .
C6 Ru1 C11 165.99(13) .
C9 Ru1 C11 63.78(12) .
C7 Ru1 C11 37.74(14) .
C8 Ru1 C11 63.60(11) .
C10 Ru1 C11 37.49(12) .
C3 Ru1 C11 115.26(12) .
C2 Ru1 C5 63.74(14) .
C6 Ru1 C5 36.89(14) .
C9 Ru1 C5 137.67(15) .
C7 Ru1 C5 102.22(14) .
C8 Ru1 C5 106.11(15) .
C10 Ru1 C5 165.42(14) .
C3 Ru1 C5 62.47(15) .
C11 Ru1 C5 129.64(14) .
C2 Ru1 C4 63.75(14) .
C6 Ru1 C4 62.65(14) .
C9 Ru1 C4 165.48(14) .
C7 Ru1 C4 102.67(14) .
C8 Ru1 C4 128.63(16) .
C10 Ru1 C4 140.83(14) .
C3 Ru1 C4 36.68(14) .
C11 Ru1 C4 108.60(14) .
C5 Ru1 C4 36.84(16) .
C2 Ru1 C1 37.57(12) .
C6 Ru1 C1 66.51(11) .
C9 Ru1 C1 95.02(12) .
C7 Ru1 C1 157.08(13) .
C8 Ru1 C1 126.67(13) .
C10 Ru1 C1 95.28(11) .
C3 Ru1 C1 66.65(11) .
C11 Ru1 C1 127.21(12) .
C5 Ru1 C1 99.28(12) .
C4 Ru1 C1 99.27(13) .
F2B F2A B1 67.9(13) .
F2B F2A F3B 122.7(16) .
B1 F2A F3B 57.5(7) .
F2A F2B B1 74.1(14) .
F2A F2B F4A 125(2) .
B1 F2B F4A 58.5(9) .
F4B F3A F3B 122.2(14) .
F4B F3A B1 63.9(7) .
F3B F3A B1 67.1(10) .
F3A F3B B1 58.1(10) .
F3A F3B F2A 106.4(16) .
B1 F3B F2A 53.6(9) .
F4B F4A B1 63.3(6) .
F4B F4A F2B 111.4(10) .
B1 F4A F2B 54.6(7) .
F4A F4B F3A 129.8(12) .
F4A F4B B1 68.0(8) .
F3A F4B B1 63.4(8) .
C1 C1 C2 153.5(4) 3_657
C1 C1 Ru1 142.0(3) 3_657
C2 C1 Ru1 64.37(17) .
C1 C2 C6 116.7(3) .
C1 C2 C3 117.1(3) .
C6 C2 C3 107.9(3) .
C1 C2 Ru1 78.07(18) .
C6 C2 Ru1 73.73(18) .
C3 C2 Ru1 74.40(17) .
C4 C3 C2 106.5(3) .
C4 C3 Ru1 74.0(2) .
C2 C3 Ru1 65.75(16) .
C3 C4 C5 109.2(3) .
C3 C4 Ru1 69.35(18) .
C5 C4 Ru1 70.9(2) .
C6 C5 C4 109.8(3) .
C6 C5 Ru1 69.12(19) .
C4 C5 Ru1 72.2(2) .
C5 C6 C2 106.6(3) .
C5 C6 Ru1 74.0(2) .
C2 C6 Ru1 66.51(17) .
C11 C7 C8 108.3(3) .
C11 C7 C12 125.2(3) .
C8 C7 C12 126.5(4) .
C11 C7 Ru1 71.93(17) .
C8 C7 Ru1 70.8(2) .
C12 C7 Ru1 125.1(3) .
C9 C8 C7 108.0(3) .
C9 C8 C13 125.1(3) .
C7 C8 C13 126.9(4) .
C9 C8 Ru1 70.8(2) .
C7 C8 Ru1 70.80(18) .
C13 C8 Ru1 124.5(3) .
C8 C9 C10 108.0(3) .
C8 C9 C14 125.5(3) .
C10 C9 C14 126.4(3) .
C8 C9 Ru1 71.7(2) .
C10 C9 Ru1 71.04(17) .
C14 C9 Ru1 125.8(2) .
C11 C10 C9 107.6(3) .
C11 C10 C15 125.9(3) .
C9 C10 C15 126.2(3) .
C11 C10 Ru1 71.96(17) .
C9 C10 Ru1 70.00(17) .
C15 C10 Ru1 128.3(2) .
C10 C11 C7 108.1(3) .
C10 C11 C16 127.0(3) .
C7 C11 C16 124.9(3) .
C10 C11 Ru1 70.54(16) .
C7 C11 Ru1 70.33(17) .
C16 C11 Ru1 126.7(2) .
F2B B1 F3A 138.6(10) .
F2B B1 F1 111.1(9) .
F3A B1 F1 110.3(7) .
F2B B1 F4B 109.5(10) .
F3A B1 F4B 52.7(9) .
F1 B1 F4B 113.8(6) .
F2B B1 F2A 38.0(7) .
F3A B1 F2A 117.2(9) .
F1 B1 F2A 117.0(5) .
F4B B1 F2A 127.3(7) .
F2B B1 F4A 67.0(9) .
F3A B1 F4A 100.5(10) .
F1 B1 F4A 109.0(6) .
F4B B1 F4A 48.7(6) .
F2A B1 F4A 100.6(7) .
F2B B1 F3B 105.2(11) .
F3A B1 F3B 54.8(9) .
F1 B1 F3B 114.7(9) .
F4B B1 F3B 101.8(10) .
F2A B1 F3B 68.9(9) .
F4A B1 F3B 135.0(10) .
C4 C3 H3 120.0 .
C2 C3 H3 133.5 .
Ru1 C3 H3 124.9 .
C3 C4 H4 130.6 .
C5 C4 H4 120.2 .
Ru1 C4 H4 126.6 .
C6 C5 H5 122.0 .
C4 C5 H5 126.6 .
Ru1 C5 H5 113.5 .
C5 C6 H6 120.3 .
C2 C6 H6 133.1 .
Ru1 C6 H6 125.0 .
C7 C12 H12A 116.1 .
C7 C12 H12B 111.2 .
H12A C12 H12B 103.4 .
C7 C12 H12C 113.1 .
H12A C12 H12C 106.8 .
H12B C12 H12C 105.3 .
C8 C13 H13A 105.7 .
C8 C13 H13B 108.2 .
H13A C13 H13B 134.3 .
C8 C13 H13C 117.0 .
H13A C13 H13C 101.6 .
H13B C13 H13C 89.4 .
C9 C14 H14A 110.6 .
C9 C14 H14B 116.4 .
H14A C14 H14B 105.3 .
C9 C14 H14C 111.5 .
H14A C14 H14C 102.0 .
H14B C14 H14C 110.0 .
C10 C15 H15A 105.3 .
C10 C15 H15B 109.9 .
H15A C15 H15B 104.0 .
C10 C15 H15C 110.2 .
H15A C15 H15C 109.1 .
H15B C15 H15C 117.5 .
C11 C16 H16A 108.0 .
C11 C16 H16B 108.1 .
H16A C16 H16B 107.6 .
C11 C16 H16C 109.1 .
H16A C16 H16C 137.8 .
H16B C16 H16C 79.1 .

loop_
_geom_bond_atom_site_label_1
_geom_bond_atom_site_label_2
_geom_bond_distance
_geom_bond_site_symmetry_2
Ru1 C2 2.077(3) .
Ru1 C6 2.174(3) .
Ru1 C9 2.180(3) .
Ru1 C7 2.191(3) .
Ru1 C8 2.192(4) .
Ru1 C10 2.194(3) .
Ru1 C3 2.194(3) .
Ru1 C11 2.212(3) .
Ru1 C5 2.237(4) .
Ru1 C4 2.254(3) .
Ru1 C1 2.254(3) .
F1 B1 1.297(6) .
F2A F2B 0.858(16) .
F2A B1 1.342(7) .
F2A F3B 1.55(2) .
F2B B1 1.292(18) .
F2B F4A 1.459(19) .
F3A F4B 1.153(17) .
F3A F3B 1.25(2) .
F3A B1 1.297(9) .
F3B B1 1.41(2) .
F4A F4B 1.095(13) .
F4A B1 1.351(9) .
F4B B1 1.302(10) .
C1 C1 1.262(6) 3_657
C1 C2 1.405(4) .
C2 C6 1.449(5) .
C2 C3 1.460(5) .
C3 C4 1.401(5) .
C4 C5 1.419(6) .
C5 C6 1.397(5) .
C7 C11 1.424(5) .
C7 C8 1.440(5) .
C7 C12 1.497(5) .
C8 C9 1.404(5) .
C8 C13 1.488(5) .
C9 C10 1.459(4) .
C9 C14 1.487(5) .
C10 C11 1.416(4) .
C10 C15 1.502(5) .
C11 C16 1.489(5) .
C3 H3 0.9600 .
C4 H4 0.9600 .
C5 H5 0.8738 .
C6 H6 0.9600 .
C12 H12A 0.9754 .
C12 H12B 0.9324 .
C12 H12C 0.8596 .
C13 H13A 0.8733 .
C13 H13B 0.9600 .
C13 H13C 1.1094 .
C14 H14A 0.9368 .
C14 H14B 0.9502 .
C14 H14C 0.9414 .
C15 H15A 0.9554 .
C15 H15B 0.9357 .
C15 H15C 0.7928 .
C16 H16A 0.8957 .
C16 H16B 0.8291 .
C16 H16C 0.9599 .

loop_
_geom_contact_atom_site_label_1
_geom_contact_atom_site_label_2
_geom_contact_distance
_geom_contact_site_symmetry_1
_geom_contact_site_symmetry_2
Ru1 C1 3.341(3) 1_555 2_657
F1 C4 3.604(7) 1_555 3_646
F1 C16 3.635(7) 1_555 3_646
F1 H4 2.763(5) 1_555 3_646
F1 H12B 3.247(5) 1_555 3_646
F1 H15C 3.409(6) 1_555 2_657
F1 H16A 2.753(6) 1_555 3_646
F1 H16B 3.861(6) 1_555 3_646
F2A C3 3.216(7) 1_555 2_657
F2A C13 3.518(8) 1_555 4_545
F2A C15 3.744(9) 1_555 2_557
F2A H3 2.347(6) 1_555 2_657
F2A H5 3.999(7) 1_555 4_545
F2A H12A 3.999(6) 1_555 4_545
F2A H12C 3.881(8) 1_555 3_546
F2A H13A 2.845(7) 1_555 4_545
F2A H13B 3.918(8) 1_555 4_545
F2A H13C 3.494(7) 1_555 4_545
F2A H15A 3.764(8) 1_555 2_557
F2A H15B 2.912(8) 1_555 2_557
F2A H16C 3.902(8) 1_555 3_546
F2B C12 3.97(2) 1_555 3_546
F2B C13 3.61(2) 1_555 4_545
F2B C15 3.88(2) 1_555 2_557
F2B C16 3.67(2) 1_555 3_546
F2B H3 3.15(2) 1_555 2_657
F2B H4 3.60(2) 1_555 3_646
F2B H12A 3.67(2) 1_555 4_545
F2B H12C 3.30(2) 1_555 3_546
F2B H13A 2.91(2) 1_555 4_545
F2B H13B 3.95(2) 1_555 4_545
F2B H13C 3.83(2) 1_555 4_545
F2B H15A 3.87(2) 1_555 2_557
F2B H15B 3.15(2) 1_555 2_557
F2B H16C 3.19(2) 1_555 3_546
F3A C5 3.28(2) 1_555 4_545
F3A C12 3.598(14) 1_555 3_646
F3A H3 3.82(2) 1_555 2_657
F3A H4 3.21(2) 1_555 3_646
F3A H5 2.42(2) 1_555 4_545
F3A H12A 3.677(15) 1_555 3_646
F3A H12A 3.19(2) 1_555 4_545
F3A H12B 2.741(13) 1_555 3_646
F3A H12C 3.836(12) 1_555 3_646
F3A H13A 3.154(13) 1_555 4_545
F3A H15C 3.27(2) 1_555 2_657
F3A H16A 3.812(14) 1_555 3_646
F3A H16B 3.408(15) 1_555 2_657
F3B C3 3.36(2) 1_555 2_657
F3B C5 3.69(2) 1_555 4_545
F3B C13 3.81(2) 1_555 4_545
F3B C15 3.64(2) 1_555 2_657
F3B C16 3.61(2) 1_555 2_657
F3B H3 2.59(2) 1_555 2_657
F3B H5 2.90(2) 1_555 4_545
F3B H6 3.80(2) 1_555 4_545
F3B H12A 3.94(2) 1_555 4_545
F3B H12B 3.78(2) 1_555 3_646
F3B H13A 3.06(2) 1_555 4_545
F3B H13C 3.68(2) 1_555 4_545
F3B H15C 2.88(2) 1_555 2_657
F3B H16A 3.70(2) 1_555 2_657
F3B H16B 2.90(2) 1_555 2_657
F3B H16C 3.98(2) 1_555 2_657
F4A C4 3.270(11) 1_555 3_646
F4A C7 3.560(12) 1_555 3_546
F4A C11 3.705(11) 1_555 3_546
F4A C12 3.651(12) 1_555 3_546
F4A C12 3.615(13) 1_555 4_545
F4A C13 3.791(11) 1_555 4_545
F4A C16 3.934(12) 1_555 3_546
F4A H4 2.359(11) 1_555 3_646
F4A H5 3.801(10) 1_555 4_545
F4A H12A 2.661(11) 1_555 4_545
F4A H12B 3.815(12) 1_555 3_646
F4A H12C 3.026(11) 1_555 3_546
F4A H12C 3.817(12) 1_555 4_545
F4A H13A 2.983(10) 1_555 4_545
F4A H16C 3.582(11) 1_555 3_546
F4B C4 3.302(10) 1_555 3_646
F4B C5 3.965(10) 1_555 3_646
F4B C5 3.755(11) 1_555 4_545
F4B C12 3.777(12) 1_555 3_646
F4B C12 3.407(11) 1_555 4_545
F4B C13 3.848(11) 1_555 4_545
F4B H4 2.375(10) 1_555 3_646
F4B H5 3.840(9) 1_555 3_646
F4B H5 2.897(10) 1_555 4_545
F4B H12A 3.732(11) 1_555 3_646
F4B H12A 2.444(10) 1_555 4_545
F4B H12B 2.948(11) 1_555 3_646
F4B H12B 3.635(9) 1_555 4_545
F4B H12C 3.757(11) 1_555 3_546
F4B H12C 3.820(10) 1_555 4_545
F4B H13A 2.979(10) 1_555 4_545
F4B H16A 3.986(11) 1_555 3_646
C1 C2 2.596(4) 1_555 2_657
C1 C3 3.597(4) 1_555 2_657
C1 C6 3.561(4) 1_555 2_657
C1 C9 3.736(4) 1_555 2_657
C1 C10 3.755(4) 1_555 2_657
C1 C14 3.544(4) 1_555 2_657
C1 C15 3.631(5) 1_555 2_657
C1 H3 3.891(3) 1_555 2_657
C1 H6 3.836(3) 1_555 2_657
C1 H14A 3.626(3) 1_555 2_657
C1 H14B 3.958(3) 1_555 1_655
C1 H14C 2.851(3) 1_555 2_657
C1 H15A 3.091(3) 1_555 2_657
C1 H15C 3.538(3) 1_555 2_657
C2 C2 3.979(4) 1_555 2_657
C2 C14 3.628(4) 1_555 1_655
C2 C14 3.559(4) 1_555 2_657
C2 C15 3.591(5) 1_555 2_657
C2 H14A 3.792(3) 1_555 2_657
C2 H14B 2.763(3) 1_555 1_655
C2 H14C 3.888(3) 1_555 1_655
C2 H14C 2.657(3) 1_555 2_657
C2 H15A 2.794(3) 1_555 2_657
C2 H15C 3.611(3) 1_555 2_657
C3 C9 3.905(4) 1_555 1_655
C3 C14 3.751(4) 1_555 1_655
C3 C14 3.897(4) 1_555 2_657
C3 C15 3.937(5) 1_555 1_655
C3 H14A 3.903(3) 1_555 2_657
C3 H14B 3.091(3) 1_555 1_655
C3 H14C 3.021(3) 1_555 2_657
C3 H15A 3.888(3) 1_555 1_655
C3 H15A 3.902(3) 1_555 2_657
C3 H15B 3.327(3) 1_555 1_655
C4 C9 3.861(5) 1_555 1_655
C4 C14 3.989(5) 1_555 1_655
C4 B1 3.928(7) 1_555 3_656
C4 H14B 3.355(4) 1_555 1_655
C5 C14 3.989(5) 1_555 1_655
C5 C16 3.920(6) 1_555 3_646
C5 H13B 3.615(4) 1_555 1_655
C5 H14B 3.208(4) 1_555 1_655
C5 H16A 3.873(4) 1_555 3_646
C5 H16B 3.411(4) 1_555 3_646
C5 H16C 3.782(4) 1_555 3_646
C6 C14 3.752(4) 1_555 1_655
C6 C15 3.952(5) 1_555 2_657
C6 C16 3.482(5) 1_555 3_646
C6 H14B 2.822(3) 1_555 1_655
C6 H14C 3.887(3) 1_555 2_657
C6 H15A 3.248(3) 1_555 2_657
C6 H15C 3.776(3) 1_555 2_657
C6 H16A 3.185(3) 1_555 3_646
C6 H16B 3.245(3) 1_555 3_646
C6 H16C 3.501(3) 1_555 3_646
C7 H12A 3.918(3) 1_555 2_556
C7 H12C 3.705(3) 1_555 2_556
C8 H12C 3.635(4) 1_555 2_556
C10 H3 3.853(3) 1_555 1_455
C12 C12 3.685(6) 1_555 2_556
C12 C13 3.797(6) 1_555 2_556
C12 H12A 3.474(4) 1_555 2_556
C12 H12C 3.189(5) 1_555 2_556
C12 H13A 3.680(4) 1_555 2_556
C12 H13B 3.573(4) 1_555 2_556
C13 H12A 3.914(4) 1_555 2_556
C13 H12B 3.998(4) 1_555 2_556
C13 H12C 3.022(4) 1_555 2_556
C13 H15B 3.447(4) 1_555 3_546
C13 H16B 3.811(4) 1_555 3_546
C13 H16C 3.250(4) 1_555 3_546
C14 C15 3.851(5) 1_555 2_557
C14 H3 3.726(3) 1_555 2_657
C14 H14B 3.785(3) 1_555 2_557
C14 H14C 3.394(3) 1_555 2_557
C14 H15A 3.072(3) 1_555 2_557
C14 H15B 3.693(3) 1_555 2_557
C14 H16C 3.410(3) 1_555 3_546
C15 H3 3.504(4) 1_555 1_455
C15 H6 3.799(4) 1_555 2_657
C15 H13B 3.630(3) 1_555 3_556
C15 H13C 3.820(4) 1_555 3_556
C15 H14A 3.929(4) 1_555 2_557
C15 H14B 3.359(4) 1_555 2_557
C15 H14C 3.569(4) 1_555 2_557
C16 H5 3.842(5) 1_555 3_656
C16 H6 2.829(5) 1_555 3_656
C16 H13B 3.392(4) 1_555 3_556
C16 H13C 3.632(5) 1_555 3_556
C16 H14A 3.732(5) 1_555 3_556
C16 H14B 3.662(5) 1_555 3_556
B1 H3 3.418(5) 1_555 2_657
B1 H4 2.975(5) 1_555 3_646
B1 H5 3.555(5) 1_555 4_545
B1 H12A 3.531(5) 1_555 4_545
B1 H12B 3.470(6) 1_555 3_646
B1 H13A 3.238(6) 1_555 4_545
B1 H15C 3.650(6) 1_555 2_657
B1 H16A 3.789(6) 1_555 3_646
H3 H13A 3.9252 1_555 3_656
H3 H13C 3.5849 1_555 3_656
H3 H14A 3.5374 1_555 2_657
H3 H14B 3.6143 1_555 1_655
H3 H14C 2.9762 1_555 2_657
H3 H15A 3.5622 1_555 1_655
H3 H15B 2.7427 1_555 1_655
H4 H12A 3.7513 1_555 2_656
H5 H12A 3.9951 1_555 2_656
H5 H12B 3.8999 1_555 2_656
H5 H13B 3.5905 1_555 1_655
H5 H14B 3.8405 1_555 1_655
H5 H16A 3.8442 1_555 3_646
H5 H16B 3.2028 1_555 3_646
H5 H16C 3.7895 1_555 3_646
H6 H14B 3.1790 1_555 1_655
H6 H15A 3.2736 1_555 2_657
H6 H15C 3.4637 1_555 2_657
H6 H16A 2.3703 1_555 3_646
H6 H16B 2.6890 1_555 3_646
H6 H16C 3.0768 1_555 3_646
H12A H12A 3.5297 1_555 2_556
H12A H12C 2.8589 1_555 2_556
H12A H13A 3.9328 1_555 2_556
H12A H13B 3.6646 1_555 2_556
H12B H13B 3.5670 1_555 2_556
H12B H15C 3.8442 1_555 4_554
H12C H12C 2.8702 1_555 2_556
H12C H13A 2.8375 1_555 2_556
H12C H13B 2.9098 1_555 2_556
H12C H13C 3.9448 1_555 2_556
H13A H15B 3.4628 1_555 3_546
H13A H16C 3.9308 1_555 3_546
H13B H15B 3.1179 1_555 3_546
H13B H15C 3.4810 1_555 3_546
H13B H16B 2.9593 1_555 3_546
H13B H16C 2.5712 1_555 3_546
H13C H15B 3.0950 1_555 3_546
H13C H15C 3.9700 1_555 3_546
H13C H16B 3.5002 1_555 3_546
H13C H16C 2.6968 1_555 3_546
H14A H15A 3.3030 1_555 2_557
H14A H15B 3.5966 1_555 2_557
H14A H16B 3.8932 1_555 3_546
H14A H16C 2.9087 1_555 3_546
H14B H14B 3.7963 1_555 2_557
H14B H14C 3.0302 1_555 2_557
H14B H15A 2.5036 1_555 2_557
H14B H15B 3.3995 1_555 2_557
H14B H15C 3.6997 1_555 2_557
H14B H16A 3.8432 1_555 3_546
H14B H16B 3.6921 1_555 3_546
H14B H16C 3.0353 1_555 3_546
H14C H14C 2.9584 1_555 2_557
H14C H15A 2.8622 1_555 2_557
H14C H15B 3.3371 1_555 2_557
H15A H16A 3.9703 1_555 4_555
H15C H16A 3.7483 1_555 4_555
Ru1 C1 3.341(3) 1_555 2_657
F1 C4 3.604(7) 1_555 3_646
F1 C16 3.635(7) 1_555 3_646
F1 H4 2.763(5) 1_555 3_646
F1 H12B 3.247(5) 1_555 3_646
F1 H15C 3.409(6) 1_555 2_657
F1 H16A 2.753(6) 1_555 3_646
F1 H16B 3.861(6) 1_555 3_646
F2A C3 3.216(7) 1_555 2_657
F2A C13 3.518(8) 1_555 4_545
F2A C15 3.744(9) 1_555 2_557
F2A H3 2.347(6) 1_555 2_657
F2A H5 3.999(7) 1_555 4_545
F2A H12A 3.999(6) 1_555 4_545
F2A H12C 3.881(8) 1_555 3_546
F2A H13A 2.845(7) 1_555 4_545
F2A H13B 3.918(8) 1_555 4_545
F2A H13C 3.494(7) 1_555 4_545
F2A H15A 3.764(8) 1_555 2_557
F2A H15B 2.912(8) 1_555 2_557
F2A H16C 3.902(8) 1_555 3_546
F2B C12 3.97(2) 1_555 3_546
F2B C13 3.61(2) 1_555 4_545
F2B C15 3.88(2) 1_555 2_557
F2B C16 3.67(2) 1_555 3_546
F2B H3 3.15(2) 1_555 2_657
F2B H4 3.60(2) 1_555 3_646
F2B H12A 3.67(2) 1_555 4_545
F2B H12C 3.30(2) 1_555 3_546
F2B H13A 2.91(2) 1_555 4_545
F2B H13B 3.95(2) 1_555 4_545
F2B H13C 3.83(2) 1_555 4_545
F2B H15A 3.87(2) 1_555 2_557
F2B H15B 3.15(2) 1_555 2_557
F2B H16C 3.19(2) 1_555 3_546
F3A C5 3.28(2) 1_555 4_545
F3A C12 3.598(14) 1_555 3_646
F3A H3 3.82(2) 1_555 2_657
F3A H4 3.21(2) 1_555 3_646
F3A H5 2.42(2) 1_555 4_545
F3A H12A 3.677(15) 1_555 3_646
F3A H12A 3.19(2) 1_555 4_545
F3A H12B 2.741(13) 1_555 3_646
F3A H12C 3.836(12) 1_555 3_646
F3A H13A 3.154(13) 1_555 4_545
F3A H15C 3.27(2) 1_555 2_657
F3A H16A 3.812(14) 1_555 3_646
F3A H16B 3.408(15) 1_555 2_657
F3B C3 3.36(2) 1_555 2_657
F3B C5 3.69(2) 1_555 4_545
F3B C13 3.81(2) 1_555 4_545
F3B C15 3.64(2) 1_555 2_657
F3B C16 3.61(2) 1_555 2_657
F3B H3 2.59(2) 1_555 2_657
F3B H5 2.90(2) 1_555 4_545
F3B H6 3.80(2) 1_555 4_545
F3B H12A 3.94(2) 1_555 4_545
F3B H12B 3.78(2) 1_555 3_646
F3B H13A 3.06(2) 1_555 4_545
F3B H13C 3.68(2) 1_555 4_545
F3B H15C 2.88(2) 1_555 2_657
F3B H16A 3.70(2) 1_555 2_657
F3B H16B 2.90(2) 1_555 2_657
F3B H16C 3.98(2) 1_555 2_657
F4A C4 3.270(11) 1_555 3_646
F4A C7 3.560(12) 1_555 3_546
F4A C11 3.705(11) 1_555 3_546
F4A C12 3.651(12) 1_555 3_546
F4A C12 3.615(13) 1_555 4_545
F4A C13 3.791(11) 1_555 4_545
F4A C16 3.934(12) 1_555 3_546
F4A H4 2.359(11) 1_555 3_646
F4A H5 3.801(10) 1_555 4_545
F4A H12A 2.661(11) 1_555 4_545
F4A H12B 3.815(12) 1_555 3_646
F4A H12C 3.026(11) 1_555 3_546
F4A H12C 3.817(12) 1_555 4_545
F4A H13A 2.983(10) 1_555 4_545
F4A H16C 3.582(11) 1_555 3_546
F4B C4 3.302(10) 1_555 3_646
F4B C5 3.965(10) 1_555 3_646
F4B C5 3.755(11) 1_555 4_545
F4B C12 3.777(12) 1_555 3_646
F4B C12 3.407(11) 1_555 4_545
F4B C13 3.848(11) 1_555 4_545
F4B H4 2.375(10) 1_555 3_646
F4B H5 3.840(9) 1_555 3_646
F4B H5 2.897(10) 1_555 4_545
F4B H12A 3.732(11) 1_555 3_646
F4B H12A 2.444(10) 1_555 4_545
F4B H12B 2.948(11) 1_555 3_646
F4B H12B 3.635(9) 1_555 4_545
F4B H12C 3.757(11) 1_555 3_546
F4B H12C 3.820(10) 1_555 4_545
F4B H13A 2.979(10) 1_555 4_545
F4B H16A 3.986(11) 1_555 3_646
C1 C2 2.596(4) 1_555 2_657
C1 C3 3.597(4) 1_555 2_657
C1 C6 3.561(4) 1_555 2_657
C1 C9 3.736(4) 1_555 2_657
C1 C10 3.755(4) 1_555 2_657
C1 C14 3.544(4) 1_555 2_657
C1 C15 3.631(5) 1_555 2_657
C1 H3 3.891(3) 1_555 2_657
C1 H6 3.836(3) 1_555 2_657
C1 H14A 3.626(3) 1_555 2_657
C1 H14B 3.958(3) 1_555 1_655
C1 H14C 2.851(3) 1_555 2_657
C1 H15A 3.091(3) 1_555 2_657
C1 H15C 3.538(3) 1_555 2_657
C2 C2 3.979(4) 1_555 2_657
C2 C14 3.628(4) 1_555 1_655
C2 C14 3.559(4) 1_555 2_657
C2 C15 3.591(5) 1_555 2_657
C2 H14A 3.792(3) 1_555 2_657
C2 H14B 2.763(3) 1_555 1_655
C2 H14C 3.888(3) 1_555 1_655
C2 H14C 2.657(3) 1_555 2_657
C2 H15A 2.794(3) 1_555 2_657
C2 H15C 3.611(3) 1_555 2_657
C3 C9 3.905(4) 1_555 1_655
C3 C14 3.751(4) 1_555 1_655
C3 C14 3.897(4) 1_555 2_657
C3 C15 3.937(5) 1_555 1_655
C3 H14A 3.903(3) 1_555 2_657
C3 H14B 3.091(3) 1_555 1_655
C3 H14C 3.021(3) 1_555 2_657
C3 H15A 3.888(3) 1_555 1_655
C3 H15A 3.902(3) 1_555 2_657
C3 H15B 3.327(3) 1_555 1_655
C4 C9 3.861(5) 1_555 1_655
C4 C14 3.989(5) 1_555 1_655
C4 B1 3.928(7) 1_555 3_656
C4 H14B 3.355(4) 1_555 1_655
C5 C14 3.989(5) 1_555 1_655
C5 C16 3.920(6) 1_555 3_646
C5 H13B 3.615(4) 1_555 1_655
C5 H14B 3.208(4) 1_555 1_655
C5 H16A 3.873(4) 1_555 3_646
C5 H16B 3.411(4) 1_555 3_646
C5 H16C 3.782(4) 1_555 3_646
C6 C14 3.752(4) 1_555 1_655
C6 C15 3.952(5) 1_555 2_657
C6 C16 3.482(5) 1_555 3_646
C6 H14B 2.822(3) 1_555 1_655
C6 H14C 3.887(3) 1_555 2_657
C6 H15A 3.248(3) 1_555 2_657
C6 H15C 3.776(3) 1_555 2_657
C6 H16A 3.185(3) 1_555 3_646
C6 H16B 3.245(3) 1_555 3_646
C6 H16C 3.501(3) 1_555 3_646
C7 H12A 3.918(3) 1_555 2_556
C7 H12C 3.705(3) 1_555 2_556
C8 H12C 3.635(4) 1_555 2_556
C10 H3 3.853(3) 1_555 1_455
C12 C12 3.685(6) 1_555 2_556
C12 C13 3.797(6) 1_555 2_556
C12 H12A 3.474(4) 1_555 2_556
C12 H12C 3.189(5) 1_555 2_556
C12 H13A 3.680(4) 1_555 2_556
C12 H13B 3.573(4) 1_555 2_556
C13 H12A 3.914(4) 1_555 2_556
C13 H12B 3.998(4) 1_555 2_556
C13 H12C 3.022(4) 1_555 2_556
C13 H15B 3.447(4) 1_555 3_546
C13 H16B 3.811(4) 1_555 3_546
C13 H16C 3.250(4) 1_555 3_546
C14 C15 3.851(5) 1_555 2_557
C14 H3 3.726(3) 1_555 2_657
C14 H14B 3.785(3) 1_555 2_557
C14 H14C 3.394(3) 1_555 2_557
C14 H15A 3.072(3) 1_555 2_557
C14 H15B 3.693(3) 1_555 2_557
C14 H16C 3.410(3) 1_555 3_546
C15 H3 3.504(4) 1_555 1_455
C15 H6 3.799(4) 1_555 2_657
C15 H13B 3.630(3) 1_555 3_556
C15 H13C 3.820(4) 1_555 3_556
C15 H14A 3.929(4) 1_555 2_557
C15 H14B 3.359(4) 1_555 2_557
C15 H14C 3.569(4) 1_555 2_557
C16 H5 3.842(5) 1_555 3_656
C16 H6 2.829(5) 1_555 3_656
C16 H13B 3.392(4) 1_555 3_556
C16 H13C 3.632(5) 1_555 3_556
C16 H14A 3.732(5) 1_555 3_556
C16 H14B 3.662(5) 1_555 3_556
B1 H3 3.418(5) 1_555 2_657
B1 H4 2.975(5) 1_555 3_646
B1 H5 3.555(5) 1_555 4_545
B1 H12A 3.531(5) 1_555 4_545
B1 H12B 3.470(6) 1_555 3_646
B1 H13A 3.238(6) 1_555 4_545
B1 H15C 3.650(6) 1_555 2_657
B1 H16A 3.789(6) 1_555 3_646
H3 H13A 3.9252 1_555 3_656
H3 H13C 3.5849 1_555 3_656
H3 H14A 3.5374 1_555 2_657
H3 H14B 3.6143 1_555 1_655
H3 H14C 2.9762 1_555 2_657
H3 H15A 3.5622 1_555 1_655
H3 H15B 2.7427 1_555 1_655
H4 H12A 3.7513 1_555 2_656
H5 H12A 3.9951 1_555 2_656
H5 H12B 3.8999 1_555 2_656
H5 H13B 3.5905 1_555 1_655
H5 H14B 3.8405 1_555 1_655
H5 H16A 3.8442 1_555 3_646
H5 H16B 3.2028 1_555 3_646
H5 H16C 3.7895 1_555 3_646
H6 H14B 3.1790 1_555 1_655
H6 H15A 3.2736 1_555 2_657
H6 H15C 3.4637 1_555 2_657
H6 H16A 2.3703 1_555 3_646
H6 H16B 2.6890 1_555 3_646
H6 H16C 3.0768 1_555 3_646
H12A H12A 3.5297 1_555 2_556
H12A H12C 2.8589 1_555 2_556
H12A H13A 3.9328 1_555 2_556
H12A H13B 3.6646 1_555 2_556
H12B H13B 3.5670 1_555 2_556
H12B H15C 3.8442 1_555 4_554
H12C H12C 2.8702 1_555 2_556
H12C H13A 2.8375 1_555 2_556
H12C H13B 2.9098 1_555 2_556
H12C H13C 3.9448 1_555 2_556
H13A H15B 3.4628 1_555 3_546
H13A H16C 3.9308 1_555 3_546
H13B H15B 3.1179 1_555 3_546
H13B H15C 3.4810 1_555 3_546
H13B H16B 2.9593 1_555 3_546
H13B H16C 2.5712 1_555 3_546
H13C H15B 3.0950 1_555 3_546
H13C H15C 3.9700 1_555 3_546
H13C H16B 3.5002 1_555 3_546
H13C H16C 2.6968 1_555 3_546
H14A H15A 3.3030 1_555 2_557
H14A H15B 3.5966 1_555 2_557
H14A H16B 3.8932 1_555 3_546
H14A H16C 2.9087 1_555 3_546
H14B H14B 3.7963 1_555 2_557
H14B H14C 3.0302 1_555 2_557
H14B H15A 2.5036 1_555 2_557
H14B H15B 3.3995 1_555 2_557
H14B H15C 3.6997 1_555 2_557
H14B H16A 3.8432 1_555 3_546
H14B H16B 3.6921 1_555 3_546
H14B H16C 3.0353 1_555 3_546
H14C H14C 2.9584 1_555 2_557
H14C H15A 2.8622 1_555 2_557
H14C H15B 3.3371 1_555 2_557
H15A H16A 3.9703 1_555 4_555
H15C H16A 3.7483 1_555 4_555
